data_1534465
loop_
_publ_author_name
'Lazoryak, B.I.'
'Morozov, V.A.'
'Belik, A.A.'
'Mitberg, E.B.'
'Lebedev, O.I.'
'Stefanovich, S.Yu.'
'Grebenev, V.V.'
'Leonidov, I.A.'
'Davydov, S.A.'
'van Tendeloo, G.'

_publ_section_title
;
 Ferroelectric phase transition in the whitlockite-type Ca9 Fe (P O4)7:
 crystal structure of the paraelectric phase at 923 K
;
_journal_name_full 'Solid State Sciences'
_journal_page_first 185
_journal_page_last 195
_journal_volume 6
_journal_year 2004
_chemical_formula_sum 'Ca9 Fe O28 P7'
_chemical_name_systematic 'Ca9 Fe (P O4)7'
_space_group_IT_number 167
_symmetry_space_group_name_Hall '-R 3 2"c'
_symmetry_space_group_name_H-M 'R -3 c :H'
_cell_angle_alpha 90
_cell_angle_beta 90
_cell_angle_gamma 120
_cell_formula_units_Z 6
_cell_length_a 10.3878
_cell_length_b 10.3878
_cell_length_c 37.8386
_cell_volume 3536.005
_citation_journal_id_ASTM SSSCFJ
_cod_data_source_file Lazoryak_SSSCFJ_2004_1229.cif
_cod_data_source_block Ca9Fe1O28P7
_cod_original_formula_sum 'Ca9 Fe1 O28 P7'
_cod_database_code 1534465

loop_
_symmetry_equiv_pos_as_xyz
x,y,z
-y,x-y,z
-x+y,-x,z
y,x,-z+1/2
-x,-x+y,-z+1/2
x-y,-y,-z+1/2
-x,-y,-z
y,-x+y,-z
x-y,x,-z
-y,-x,z-1/2
x,x-y,z-1/2
-x+y,y,z-1/2
x+2/3,y+1/3,z+1/3
-y+2/3,x-y+1/3,z+1/3
-x+y+2/3,-x+1/3,z+1/3
y+2/3,x+1/3,-z+5/6
-x+2/3,-x+y+1/3,-z+5/6
x-y+2/3,-y+1/3,-z+5/6
-x+2/3,-y+1/3,-z+1/3
y+2/3,-x+y+1/3,-z+1/3
x-y+2/3,x+1/3,-z+1/3
-y+2/3,-x+1/3,z-1/6
x+2/3,x-y+1/3,z-1/6
-x+y+2/3,y+1/3,z-1/6
x+1/3,y+2/3,z+2/3
-y+1/3,x-y+2/3,z+2/3
-x+y+1/3,-x+2/3,z+2/3
y+1/3,x+2/3,-z+7/6
-x+1/3,-x+y+2/3,-z+7/6
x-y+1/3,-y+2/3,-z+7/6
-x+1/3,-y+2/3,-z+2/3
y+1/3,-x+y+2/3,-z+2/3
x-y+1/3,x+2/3,-z+2/3
-y+1/3,-x+2/3,z+1/6
x+1/3,x-y+2/3,z+1/6
-x+y+1/3,y+2/3,z+1/6

loop_
_atom_site_label
_atom_site_type_symbol
_atom_site_fract_x
_atom_site_fract_y
_atom_site_fract_z
_atom_site_occupancy
_atom_site_U_iso_or_equiv
P1 P+5 0 0 0.2572 0.5 0.0
Fe1 Fe+3 0 0 0 1 0.0
O1 O-2 0.937 0.057 0.2878 0.167 0.0
O2 O-2 0.03 0.895 0.265 0.5 0.0
O3 O-2 0.7337 0.864 0.1742 1 0.0
P2 P+5 0.6498 0.834 0.03123 1 0.0
O4 O-2 0.7434 0.7514 0.1208 1 0.0
O5 O-2 0.727 0.9859 0.1152 1 0.0
Ca2 Ca+2 0.144 0.2853 0.3287 0.5 0.0
Ca1 Ca+2 0.7099 0.855 0.43467 1 0.0
O6 O-2 0.5049 0.748 0.13207 1 0.0
